data_2311447
loop_
_publ_author_name
'Schwendtner, Karolina'
'Kolitsch, Uwe'

_publ_section_title
;
 <i>M</i>In(HAsO<sub>4</sub>)<sub>2</sub> (<i>M</i> = K, Rb, Cs): three
 new hydrogen-arsenates adopting two different structure types.
;
_journal_issue 'Pt 10'
_journal_name_full 'Acta crystallographica. Section E, Crystallographic communications'
_journal_page_first 1580
_journal_page_last 1586
_journal_paper_doi 10.1107/S205698901701355X
_journal_volume 73
_journal_year 2017
_chemical_formula_iupac 'Cs In (H As O4)2'
_chemical_formula_moiety 'Cs In (H As O4)2'
_chemical_formula_sum 'As2 Cs H2 In O8'
_chemical_formula_weight 527.59
_chemical_name_common 'caesium indium bis(hydrogen arsenate)'
_chemical_name_systematic 'Caesium indium bis[hydrogen arsenate(V)]'
_space_group_crystal_system trigonal
_space_group_IT_number 167
_space_group_name_Hall '-R 3 2"c'
_space_group_name_H-M_alt 'R -3 c :H'
_atom_sites_solution_hydrogens difmap
_atom_sites_solution_primary direct
_atom_sites_solution_secondary difmap
_audit_creation_method SHELXL-2016/6
_cell_angle_alpha 90
_cell_angle_beta 90
_cell_angle_gamma 120
_cell_formula_units_Z 18
_cell_length_a 8.6290(10)
_cell_length_b 8.6290(10)
_cell_length_c 56.986(11)
_cell_measurement_reflns_used 2985
_cell_measurement_temperature 293(2)
_cell_measurement_theta_max 30.012
_cell_measurement_theta_min 3.078
_cell_volume 3674.7(9)
_computing_cell_refinement
;
SCALEPACK (Otwinowski <i>et al.</i>,  2003)
;
_computing_data_collection
;
COLLECT (Nonius, 2003)
;
_computing_data_reduction
;
DENZO and SCALEPACK (Otwinowski <i>et al.</i>,  2003)
;
_computing_molecular_graphics
;
DIAMOND (Brandenburg, 2005)
;
_computing_publication_material
;
publCIF (Westrip, 2010)
;
_computing_structure_refinement
;
SHELXL2016 (Sheldrick, 2015)
;
_computing_structure_solution
;
SHELXS97 (Sheldrick, 2008)
;
_diffrn_ambient_temperature 293(2)
_diffrn_measured_fraction_theta_full 0.997
_diffrn_measured_fraction_theta_max 0.998
_diffrn_measurement_device_type 'Nonius KappaCCD single-crystal four-circle'
_diffrn_measurement_method '\f and \w scans'
_diffrn_radiation_type MoK\a
_diffrn_radiation_wavelength 0.71073
_diffrn_reflns_av_R_equivalents 0.0188
_diffrn_reflns_limit_h_max 12
_diffrn_reflns_limit_h_min -12
_diffrn_reflns_limit_k_max 9
_diffrn_reflns_limit_k_min -9
_diffrn_reflns_limit_l_max 79
_diffrn_reflns_limit_l_min -79
_diffrn_reflns_number 4350
_diffrn_reflns_theta_full 25.242
_diffrn_reflns_theta_max 30.025
_diffrn_reflns_theta_min 3.078
_exptl_absorpt_coefficient_mu 15.337
_exptl_absorpt_correction_T_max 0.579
_exptl_absorpt_correction_T_min 0.460
_exptl_absorpt_correction_type multi-scan
_exptl_absorpt_process_details
;
(SCALEPACK; Otwinowski <i>et al.</i>,  2003)
;
_exptl_crystal_colour colourless
_exptl_crystal_density_diffrn 4.291
_exptl_crystal_density_method 'not measured'
_exptl_crystal_description 'small pseudooctahedra'
_exptl_crystal_F_000 4248
_exptl_crystal_size_max 0.060
_exptl_crystal_size_mid 0.060
_exptl_crystal_size_min 0.040
_refine_diff_density_max 2.086
_refine_diff_density_min -0.857
_refine_ls_extinction_coef 0.000028(7)
_refine_ls_extinction_expression Fc^*^=kFc[1+0.001xFc^2^\l^3^/sin(2\q)]^-1/4^
_refine_ls_extinction_method
;
SHELXL2016 (Sheldrick, 2015)
;
_refine_ls_goodness_of_fit_ref 1.073
_refine_ls_hydrogen_treatment refall
_refine_ls_matrix_type full
_refine_ls_number_parameters 61
_refine_ls_number_reflns 1199
_refine_ls_number_restraints 1
_refine_ls_restrained_S_all 1.074
_refine_ls_R_factor_all 0.0299
_refine_ls_R_factor_gt 0.0217
_refine_ls_shift/su_max 0.004
_refine_ls_shift/su_mean 0.000
_refine_ls_structure_factor_coef Fsqd
_refine_ls_weighting_details 'w=1/[\s^2^(Fo^2^)+(0.0234P)^2^+28.1228P] where P=(Fo^2^+2Fc^2^)/3'
_refine_ls_weighting_scheme calc
_refine_ls_wR_factor_gt 0.0488
_refine_ls_wR_factor_ref 0.0520
_reflns_number_gt 1039
_reflns_number_total 1199
_reflns_threshold_expression 'I > 2\s(I)'
_cod_data_source_file pj2047sup1.cif
_cod_data_source_block CsInHAsO42
_cod_original_cell_volume 3674.7(11)
_cod_database_code 2311447
_shelx_space_group_comment
;
The symmetry employed for this shelxl refinement is uniquely defined
by the following loop, which should always be used as a source of
symmetry information in preference to the above space-group names.
They are only intended as comments.
;
_shelx_estimated_absorpt_t_min 0.460
_shelx_estimated_absorpt_t_max 0.579

loop_
_space_group_symop_operation_xyz
'x, y, z'
'-y, x-y, z'
'-x+y, -x, z'
'y, x, -z+1/2'
'x-y, -y, -z+1/2'
'-x, -x+y, -z+1/2'
'x+2/3, y+1/3, z+1/3'
'-y+2/3, x-y+1/3, z+1/3'
'-x+y+2/3, -x+1/3, z+1/3'
'y+2/3, x+1/3, -z+5/6'
'x-y+2/3, -y+1/3, -z+5/6'
'-x+2/3, -x+y+1/3, -z+5/6'
'x+1/3, y+2/3, z+2/3'
'-y+1/3, x-y+2/3, z+2/3'
'-x+y+1/3, -x+2/3, z+2/3'
'y+1/3, x+2/3, -z+7/6'
'x-y+1/3, -y+2/3, -z+7/6'
'-x+1/3, -x+y+2/3, -z+7/6'
'-x, -y, -z'
'y, -x+y, -z'
'x-y, x, -z'
'-y, -x, z-1/2'
'-x+y, y, z-1/2'
'x, x-y, z-1/2'
'-x+2/3, -y+1/3, -z+1/3'
'y+2/3, -x+y+1/3, -z+1/3'
'x-y+2/3, x+1/3, -z+1/3'
'-y+2/3, -x+1/3, z-1/6'
'-x+y+2/3, y+1/3, z-1/6'
'x+2/3, x-y+1/3, z-1/6'
'-x+1/3, -y+2/3, -z+2/3'
'y+1/3, -x+y+2/3, -z+2/3'
'x-y+1/3, x+2/3, -z+2/3'
'-y+1/3, -x+2/3, z+1/6'
'-x+y+1/3, y+2/3, z+1/6'
'x+1/3, x-y+2/3, z+1/6'

loop_
_atom_site_type_symbol
_atom_site_label
_atom_site_fract_x
_atom_site_fract_y
_atom_site_fract_z
_atom_site_U_iso_or_equiv
_atom_site_adp_type
_atom_site_calc_flag
_atom_site_occupancy
Cs Cs1 0.000000 0.000000 0.750000 0.02557(14) Uani d 1
Cs Cs2 0.000000 0.000000 0.66740(2) 0.02940(12) Uani d 1
In In1 0.333333 0.666667 0.75230(2) 0.00967(10) Uani d 1
In In2 0.333333 0.666667 0.666667 0.01033(12) Uani d 1
As As -0.41576(4) -0.38822(4) 0.71249(2) 0.01182(10) Uani d 1
O O1 0.4878(4) -0.4176(4) 0.68649(4) 0.0247(6) Uani d 1
O O2 -0.4350(3) -0.2496(3) 0.73117(4) 0.0154(5) Uani d 1
O O3 -0.1870(3) -0.2856(3) 0.70680(5) 0.0217(5) Uani d 1
O O4 0.4768(3) -0.1133(3) 0.77606(4) 0.0147(5) Uani d 1
H H -0.152(5) -0.354(4) 0.7115(6) 0.013(10) Uiso d 1

loop_
_atom_site_aniso_label
_atom_site_aniso_U_11
_atom_site_aniso_U_22
_atom_site_aniso_U_33
_atom_site_aniso_U_12
_atom_site_aniso_U_13
_atom_site_aniso_U_23
Cs1 0.0283(2) 0.0283(2) 0.0201(3) 0.01415(10) 0.000 0.000
Cs2 0.03461(17) 0.03461(17) 0.0190(2) 0.01730(8) 0.000 0.000
In1 0.01027(13) 0.01027(13) 0.00848(17) 0.00513(6) 0.000 0.000
In2 0.01173(16) 0.01173(16) 0.0075(2) 0.00587(8) 0.000 0.000
As 0.01466(17) 0.01309(17) 0.01022(15) 0.00882(14) 0.00082(12) 0.00125(11)
O1 0.0366(15) 0.0361(15) 0.0126(11) 0.0265(13) -0.0067(11) -0.0014(10)
O2 0.0155(11) 0.0154(11) 0.0157(11) 0.0079(9) 0.0056(9) -0.0020(9)
O3 0.0174(12) 0.0216(13) 0.0290(13) 0.0120(11) 0.0083(10) 0.0115(11)
O4 0.0154(11) 0.0126(11) 0.0183(11) 0.0086(9) -0.0032(9) -0.0057(9)

loop_
_atom_type_symbol
_atom_type_description
_atom_type_scat_dispersion_real
_atom_type_scat_dispersion_imag
_atom_type_scat_source
O O 0.0106 0.0060 'International Tables Vol C Tables 4.2.6.8 and 6.1.1.4'
As As 0.0499 2.0058 'International Tables Vol C Tables 4.2.6.8 and 6.1.1.4'
In In -0.7276 1.3100 'International Tables Vol C Tables 4.2.6.8 and 6.1.1.4'
Cs Cs -0.3680 2.1192 'International Tables Vol C Tables 4.2.6.8 and 6.1.1.4'
H H 0.0000 0.0000 'International Tables Vol C Tables 4.2.6.8 and 6.1.1.4'

loop_
_geom_angle_atom_site_label_1
_geom_angle_atom_site_label_2
_geom_angle_atom_site_label_3
_geom_angle_site_symmetry_1
_geom_angle_site_symmetry_3
_geom_angle
O3 Cs1 O3 . 5_556 166.65(9)
O3 Cs1 O3 . 6_556 119.30(9)
O3 Cs1 O3 5_556 6_556 69.82(7)
O3 Cs1 O3 . 3 69.82(7)
O3 Cs1 O3 5_556 3 103.15(9)
O3 Cs1 O3 6_556 3 166.65(10)
O3 Cs1 O3 . 2 69.82(7)
O3 Cs1 O3 5_556 2 119.30(10)
O3 Cs1 O3 6_556 2 103.15(9)
O3 Cs1 O3 3 2 69.82(7)
O3 Cs1 O3 . 4_556 103.15(9)
O3 Cs1 O3 5_556 4_556 69.82(7)
O3 Cs1 O3 6_556 4_556 69.82(7)
O3 Cs1 O3 3 4_556 119.30(9)
O3 Cs1 O3 2 4_556 166.65(9)
O3 Cs1 O2 . . 47.28(6)
O3 Cs1 O2 5_556 . 119.81(6)
O3 Cs1 O2 6_556 . 126.64(6)
O3 Cs1 O2 3 . 66.62(6)
O3 Cs1 O2 2 . 111.83(6)
O3 Cs1 O2 4_556 . 67.00(6)
O3 Cs1 O2 . 6_556 126.65(6)
O3 Cs1 O2 5_556 6_556 66.61(6)
O3 Cs1 O2 6_556 6_556 47.28(6)
O3 Cs1 O2 3 6_556 119.81(6)
O3 Cs1 O2 2 6_556 67.01(6)
O3 Cs1 O2 4_556 6_556 111.83(6)
O2 Cs1 O2 . 6_556 170.75(8)
O3 Cs1 O2 . 4_556 67.01(6)
O3 Cs1 O2 5_556 4_556 111.83(6)
O3 Cs1 O2 6_556 4_556 66.61(6)
O3 Cs1 O2 3 4_556 126.65(6)
O3 Cs1 O2 2 4_556 119.81(6)
O3 Cs1 O2 4_556 4_556 47.28(6)
O2 Cs1 O2 . 4_556 61.36(8)
O2 Cs1 O2 6_556 4_556 110.71(3)
O3 Cs1 O2 . 3 111.83(6)
O3 Cs1 O2 5_556 3 67.01(6)
O3 Cs1 O2 6_556 3 119.81(6)
O3 Cs1 O2 3 3 47.28(6)
O3 Cs1 O2 2 3 66.61(6)
O3 Cs1 O2 4_556 3 126.65(6)
O2 Cs1 O2 . 3 110.71(3)
O2 Cs1 O2 6_556 3 77.59(7)
O2 Cs1 O2 4_556 3 170.75(8)
O3 Cs1 O2 . 5_556 119.82(6)
O3 Cs1 O2 5_556 5_556 47.28(6)
O3 Cs1 O2 6_556 5_556 111.83(6)
O3 Cs1 O2 3 5_556 67.01(6)
O3 Cs1 O2 2 5_556 126.65(6)
O3 Cs1 O2 4_556 5_556 66.61(6)
O2 Cs1 O2 . 5_556 77.59(7)
O2 Cs1 O2 6_556 5_556 110.71(3)
O2 Cs1 O2 4_556 5_556 110.71(3)
O2 Cs1 O2 3 5_556 61.36(8)
O3 Cs1 O2 . 2 66.61(6)
O3 Cs1 O2 5_556 2 126.65(6)
O3 Cs1 O2 6_556 2 67.01(6)
O3 Cs1 O2 3 2 111.83(6)
O3 Cs1 O2 2 2 47.28(6)
O3 Cs1 O2 4_556 2 119.81(6)
O2 Cs1 O2 . 2 110.71(3)
O2 Cs1 O2 6_556 2 61.36(8)
O2 Cs1 O2 4_556 2 77.59(7)
O2 Cs1 O2 3 2 110.71(3)
O2 Cs1 O2 5_556 2 170.75(8)
O3 Cs1 H . . 13.9(5)
O3 Cs1 H 5_556 . 170.1(7)
O3 Cs1 H 6_556 . 105.5(5)
O3 Cs1 H 3 . 83.1(5)
O3 Cs1 H 2 . 69.8(6)
O3 Cs1 H 4_556 . 100.5(7)
O2 Cs1 H . . 55.4(6)
O2 Cs1 H 6_556 . 117.1(6)
O2 Cs1 H 4_556 . 58.5(6)
O2 Cs1 H 3 . 122.2(6)
O2 Cs1 H 5_556 . 131.7(6)
O2 Cs1 H 2 . 55.8(6)
O3 Cs1 H . 2 83.1(5)
O3 Cs1 H 5_556 2 105.5(6)
O3 Cs1 H 6_556 2 100.5(6)
O3 Cs1 H 3 2 69.8(6)
O3 Cs1 H 2 2 13.9(5)
O3 Cs1 H 4_556 2 170.2(6)
O2 Cs1 H . 2 122.2(6)
O2 Cs1 H 6_556 2 58.5(6)
O2 Cs1 H 4_556 2 131.7(6)
O2 Cs1 H 3 2 55.8(6)
O2 Cs1 H 5_556 2 117.1(6)
O2 Cs1 H 2 2 55.4(6)
H Cs1 H . 2 83.7(8)
O3 Cs1 H . 3 69.8(6)
O3 Cs1 H 5_556 3 100.5(6)
O3 Cs1 H 6_556 3 170.2(6)
O3 Cs1 H 3 3 13.9(5)
O3 Cs1 H 2 3 83.1(5)
O3 Cs1 H 4_556 3 105.5(5)
O2 Cs1 H . 3 55.8(6)
O2 Cs1 H 6_556 3 131.7(6)
O2 Cs1 H 4_556 3 117.1(7)
O2 Cs1 H 3 3 55.4(6)
O2 Cs1 H 5_556 3 58.5(6)
O2 Cs1 H 2 3 122.2(6)
H Cs1 H . 3 83.7(8)
H Cs1 H 2 3 83.7(8)
O3 Cs2 O3 2 3 73.97(8)
O3 Cs2 O3 2 . 73.97(8)
O3 Cs2 O3 3 . 73.97(8)
O3 Cs2 O1 2 25_546 82.81(6)
O3 Cs2 O1 3 25_546 153.75(6)
O3 Cs2 O1 . 25_546 88.16(7)
O3 Cs2 O1 2 26_566 88.16(7)
O3 Cs2 O1 3 26_566 82.80(7)
O3 Cs2 O1 . 26_566 153.75(7)
O1 Cs2 O1 25_546 26_566 108.90(4)
O3 Cs2 O1 2 27_346 153.75(7)
O3 Cs2 O1 3 27_346 88.16(7)
O3 Cs2 O1 . 27_346 82.81(6)
O1 Cs2 O1 25_546 27_346 108.90(4)
O1 Cs2 O1 26_566 27_346 108.90(4)
O3 Cs2 O3 2 25_446 124.57(9)
O3 Cs2 O3 3 25_446 148.48(9)
O3 Cs2 O3 . 25_446 86.50(7)
O1 Cs2 O3 25_546 25_446 44.45(6)
O1 Cs2 O3 26_566 25_446 119.69(6)
O1 Cs2 O3 27_346 25_446 64.61(6)
O3 Cs2 O3 2 26_556 86.50(7)
O3 Cs2 O3 3 26_556 124.56(9)
O3 Cs2 O3 . 26_556 148.48(8)
O1 Cs2 O3 25_546 26_556 64.61(6)
O1 Cs2 O3 26_566 26_556 44.45(6)
O1 Cs2 O3 27_346 26_556 119.69(6)
O3 Cs2 O3 25_446 26_556 84.57(6)
O3 Cs2 O3 2 27_456 148.48(9)
O3 Cs2 O3 3 27_456 86.50(7)
O3 Cs2 O3 . 27_456 124.57(9)
O1 Cs2 O3 25_546 27_456 119.69(6)
O1 Cs2 O3 26_566 27_456 64.61(6)
O1 Cs2 O3 27_346 27_456 44.45(6)
O3 Cs2 O3 25_446 27_456 84.57(6)
O3 Cs2 O3 26_556 27_456 84.57(6)
O3 Cs2 O4 2 30_445 113.69(6)
O3 Cs2 O4 3 30_445 159.43(6)
O3 Cs2 O4 . 30_445 126.02(6)
O1 Cs2 O4 25_546 30_445 44.41(5)
O1 Cs2 O4 26_566 30_445 78.54(5)
O1 Cs2 O4 27_346 30_445 89.74(5)
O3 Cs2 O4 25_446 30_445 43.56(5)
O3 Cs2 O4 26_556 30_445 41.47(5)
O3 Cs2 O4 27_456 30_445 77.76(5)
O3 Cs2 O4 2 28_455 159.43(6)
O3 Cs2 O4 3 28_455 126.02(6)
O3 Cs2 O4 . 28_455 113.70(7)
O1 Cs2 O4 25_546 28_455 78.54(5)
O1 Cs2 O4 26_566 28_455 89.74(6)
O1 Cs2 O4 27_346 28_455 44.41(5)
O3 Cs2 O4 25_446 28_455 41.47(5)
O3 Cs2 O4 26_556 28_455 77.76(5)
O3 Cs2 O4 27_456 28_455 43.56(5)
O4 Cs2 O4 30_445 28_455 45.97(6)
O3 Cs2 O4 2 29 126.02(6)
O3 Cs2 O4 3 29 113.69(6)
O3 Cs2 O4 . 29 159.43(6)
O1 Cs2 O4 25_546 29 89.74(5)
O1 Cs2 O4 26_566 29 44.41(5)
O1 Cs2 O4 27_346 29 78.53(5)
O3 Cs2 O4 25_446 29 77.76(5)
O3 Cs2 O4 26_556 29 43.56(5)
O3 Cs2 O4 27_456 29 41.47(5)
O4 Cs2 O4 30_445 29 45.97(6)
O4 Cs2 O4 28_455 29 45.97(6)
O3 Cs2 As 2 27_456 174.10(5)
O3 Cs2 As 3 27_456 100.69(5)
O3 Cs2 As . 27_456 107.26(5)
O1 Cs2 As 25_546 27_456 102.94(4)
O1 Cs2 As 26_566 27_456 88.69(5)
O1 Cs2 As 27_346 27_456 25.24(4)
O3 Cs2 As 25_446 27_456 61.32(4)
O3 Cs2 As 26_556 27_456 94.72(4)
O3 Cs2 As 27_456 27_456 26.48(4)
O4 Cs2 As 30_445 27_456 70.49(4)
O4 Cs2 As 28_455 27_456 25.47(3)
O4 Cs2 As 29 27_456 53.44(4)
O3 Cs2 As 2 25_446 107.26(5)
O3 Cs2 As 3 25_446 174.10(5)
O3 Cs2 As . 25_446 100.69(5)
O1 Cs2 As 25_546 25_446 25.24(4)
O1 Cs2 As 26_566 25_446 102.94(4)
O1 Cs2 As 27_346 25_446 88.69(5)
O3 Cs2 As 25_446 25_446 26.48(4)
O3 Cs2 As 26_556 25_446 61.32(4)
O3 Cs2 As 27_456 25_446 94.72(4)
O4 Cs2 As 30_445 25_446 25.47(3)
O4 Cs2 As 28_455 25_446 53.44(4)
O4 Cs2 As 29 25_446 70.49(4)
As Cs2 As 27_456 25_446 78.314(13)
O3 Cs2 As 2 26_556 100.69(5)
O3 Cs2 As 3 26_556 107.26(5)
O3 Cs2 As . 26_556 174.10(5)
O1 Cs2 As 25_546 26_556 88.69(5)
O1 Cs2 As 26_566 26_556 25.24(4)
O1 Cs2 As 27_346 26_556 102.94(4)
O3 Cs2 As 25_446 26_556 94.72(4)
O3 Cs2 As 26_556 26_556 26.48(4)
O3 Cs2 As 27_456 26_556 61.32(4)
O4 Cs2 As 30_445 26_556 53.44(4)
O4 Cs2 As 28_455 26_556 70.49(4)
O4 Cs2 As 29 26_556 25.47(4)
As Cs2 As 27_456 26_556 78.314(13)
As Cs2 As 25_446 26_556 78.314(13)
O2 In1 O2 2_565 3 91.11(9)
O2 In1 O2 2_565 1_665 91.11(9)
O2 In1 O2 3 1_665 91.11(9)
O2 In1 O4 2_565 1_565 92.57(9)
O2 In1 O4 3 1_565 175.38(9)
O2 In1 O4 1_665 1_565 91.61(9)
O2 In1 O4 2_565 2 91.61(8)
O2 In1 O4 3 2 92.57(9)
O2 In1 O4 1_665 2 175.38(9)
O4 In1 O4 1_565 2 84.54(9)
O2 In1 O4 2_565 3_665 175.38(9)
O2 In1 O4 3 3_665 91.61(9)
O2 In1 O4 1_665 3_665 92.57(9)
O4 In1 O4 1_565 3_665 84.54(9)
O4 In1 O4 2 3_665 84.54(9)
O2 In1 Cs2 2_565 34 124.48(6)
O2 In1 Cs2 3 34 124.48(6)
O2 In1 Cs2 1_665 34 124.48(6)
O4 In1 Cs2 1_565 34 50.96(6)
O4 In1 Cs2 2 34 50.96(6)
O4 In1 Cs2 3_665 34 50.96(6)
O1 In2 O1 26_566 27_456 94.56(9)
O1 In2 O1 26_566 25_556 94.55(9)
O1 In2 O1 27_456 25_556 94.55(9)
O1 In2 O1 26_566 2 180.0
O1 In2 O1 27_456 2 85.45(9)
O1 In2 O1 25_556 2 85.45(9)
O1 In2 O1 26_566 3_665 85.45(9)
O1 In2 O1 27_456 3_665 180.0
O1 In2 O1 25_556 3_665 85.45(9)
O1 In2 O1 2 3_665 94.55(9)
O1 In2 O1 26_566 1_565 85.45(9)
O1 In2 O1 27_456 1_565 85.45(9)
O1 In2 O1 25_556 1_565 180.0
O1 In2 O1 2 1_565 94.55(9)
O1 In2 O1 3_665 1_565 94.55(9)
O1 In2 Cs2 26_566 25_556 56.94(8)
O1 In2 Cs2 27_456 25_556 72.56(8)
O1 In2 Cs2 25_556 25_556 146.29(7)
O1 In2 Cs2 2 25_556 123.06(8)
O1 In2 Cs2 3_665 25_556 107.44(8)
O1 In2 Cs2 1_565 25_556 33.71(7)
O1 In2 Cs2 26_566 1_565 123.06(8)
O1 In2 Cs2 27_456 1_565 107.44(8)
O1 In2 Cs2 25_556 1_565 33.71(7)
O1 In2 Cs2 2 1_565 56.94(8)
O1 In2 Cs2 3_665 1_565 72.56(8)
O1 In2 Cs2 1_565 1_565 146.29(7)
Cs2 In2 Cs2 25_556 1_565 180.0
O1 In2 Cs2 26_566 . 33.71(7)
O1 In2 Cs2 27_456 . 123.06(8)
O1 In2 Cs2 25_556 . 107.44(8)
O1 In2 Cs2 2 . 146.29(7)
O1 In2 Cs2 3_665 . 56.94(8)
O1 In2 Cs2 1_565 . 72.56(8)
Cs2 In2 Cs2 25_556 . 60.0
Cs2 In2 Cs2 1_565 . 120.0
O1 In2 Cs2 26_566 1_665 107.44(8)
O1 In2 Cs2 27_456 1_665 33.71(7)
O1 In2 Cs2 25_556 1_665 123.06(8)
O1 In2 Cs2 2 1_665 72.56(8)
O1 In2 Cs2 3_665 1_665 146.29(7)
O1 In2 Cs2 1_565 1_665 56.94(8)
Cs2 In2 Cs2 25_556 1_665 60.0
Cs2 In2 Cs2 1_565 1_665 120.0
Cs2 In2 Cs2 . 1_665 120.0
O1 In2 Cs2 26_566 25_456 72.56(8)
O1 In2 Cs2 27_456 25_456 146.29(7)
O1 In2 Cs2 25_556 25_456 56.94(8)
O1 In2 Cs2 2 25_456 107.44(8)
O1 In2 Cs2 3_665 25_456 33.71(7)
O1 In2 Cs2 1_565 25_456 123.06(8)
Cs2 In2 Cs2 25_556 25_456 120.0
Cs2 In2 Cs2 1_565 25_456 60.0
Cs2 In2 Cs2 . 25_456 60.0
Cs2 In2 Cs2 1_665 25_456 180.0
O1 In2 Cs2 26_566 25_566 146.29(7)
O1 In2 Cs2 27_456 25_566 56.94(8)
O1 In2 Cs2 25_556 25_566 72.56(8)
O1 In2 Cs2 2 25_566 33.71(7)
O1 In2 Cs2 3_665 25_566 123.06(8)
O1 In2 Cs2 1_565 25_566 107.44(8)
Cs2 In2 Cs2 25_556 25_566 120.0
Cs2 In2 Cs2 1_565 25_566 60.0
Cs2 In2 Cs2 . 25_566 180.0
Cs2 In2 Cs2 1_665 25_566 60.0
Cs2 In2 Cs2 25_456 25_566 120.0
O1 As O2 1_455 . 117.25(12)
O1 As O4 1_455 6_556 108.41(12)
O2 As O4 . 6_556 113.77(11)
O1 As O3 1_455 . 105.44(13)
O2 As O3 . . 104.33(12)
O4 As O3 6_556 . 106.72(11)
O1 As Cs2 1_455 25_446 61.74(9)
O2 As Cs2 . 25_446 174.14(8)
O4 As Cs2 6_556 25_446 71.50(8)
O3 As Cs2 . 25_446 71.06(9)
O1 As Cs1 1_455 . 139.73(11)
O2 As Cs1 . . 55.91(8)
O4 As Cs1 6_556 . 109.82(8)
O3 As Cs1 . . 51.15(9)
Cs2 As Cs1 25_446 . 120.598(10)
O1 As Cs2 1_455 . 75.26(11)
O2 As Cs2 . . 99.50(8)
O4 As Cs2 6_556 . 138.02(8)
O3 As Cs2 . . 37.36(8)
Cs2 As Cs2 25_446 . 74.638(9)
Cs1 As Cs2 . . 68.078(14)
As O1 In2 1_655 1_545 140.67(15)
As O1 Cs2 1_655 25_546 93.02(10)
In2 O1 Cs2 1_545 25_546 126.03(9)
As O1 Cs2 1_655 1_655 82.42(10)
In2 O1 Cs2 1_545 1_655 97.96(9)
Cs2 O1 Cs2 25_546 1_655 80.74(5)
As O1 Cs2 1_655 1_545 118.31(12)
In2 O1 Cs2 1_545 1_545 82.33(8)
Cs2 O1 Cs2 25_546 1_545 72.50(5)
Cs2 O1 Cs2 1_655 1_545 146.39(6)
As O2 In1 . 1_445 122.05(12)
As O2 Cs1 . . 100.33(9)
In1 O2 Cs1 1_445 . 125.68(9)
As O2 Cs2 . . 60.78(7)
In1 O2 Cs2 1_445 . 162.87(9)
Cs1 O2 Cs2 . . 66.29(4)
As O3 Cs2 . . 122.83(12)
As O3 Cs1 . . 104.40(11)
Cs2 O3 Cs1 . . 94.64(7)
As O3 Cs2 . 25_446 82.46(10)
Cs2 O3 Cs2 . 25_446 93.50(7)
Cs1 O3 Cs2 . 25_446 164.05(8)
As O3 H . . 107(3)
Cs2 O3 H . . 124(3)
Cs1 O3 H . . 94(3)
Cs2 O3 H 25_446 . 70(3)
As O4 In1 6_556 1_545 129.32(12)
As O4 Cs2 6_556 34_545 83.03(8)
In1 O4 Cs2 1_545 34_545 102.24(8)

loop_
_geom_bond_atom_site_label_1
_geom_bond_atom_site_label_2
_geom_bond_site_symmetry_2
_geom_bond_distance
_geom_bond_publ_flag
Cs1 O3 . 3.280(3) y
Cs1 O3 5_556 3.280(3) y
Cs1 O3 6_556 3.280(3) y
Cs1 O3 3 3.280(3) y
Cs1 O3 2 3.280(3) y
Cs1 O3 4_556 3.280(3) y
Cs1 O2 . 3.434(2) y
Cs1 O2 6_556 3.434(2) y
Cs1 O2 4_556 3.434(2) y
Cs1 O2 3 3.434(2) y
Cs1 O2 5_556 3.434(2) y
Cs1 O2 2 3.434(2) y
Cs1 H . 3.44(4) ?
Cs1 H 2 3.44(4) ?
Cs1 H 3 3.44(4) ?
Cs2 O3 2 3.121(3) y
Cs2 O3 3 3.121(2) y
Cs2 O3 . 3.121(3) y
Cs2 O1 25_546 3.419(3) y
Cs2 O1 26_566 3.419(3) y
Cs2 O1 27_346 3.419(3) y
Cs2 O3 25_446 3.698(3) y
Cs2 O3 26_556 3.698(3) y
Cs2 O3 27_456 3.698(3) y
Cs2 O4 30_445 3.703(2) y
Cs2 O4 28_455 3.703(2) y
Cs2 O4 29 3.703(2) y
Cs2 As 27_456 3.8762(6) ?
Cs2 As 25_446 3.8762(6) ?
Cs2 As 26_556 3.8762(6) ?
In1 O2 2_565 2.127(2) y
In1 O2 3 2.127(2) y
In1 O2 1_665 2.127(2) y
In1 O4 1_565 2.150(2) y
In1 O4 2 2.150(2) y
In1 O4 3_665 2.150(2) y
In2 O1 26_566 2.133(2) y
In2 O1 27_456 2.133(3) y
In2 O1 25_556 2.133(2) y
In2 O1 2 2.133(2) y
In2 O1 3_665 2.133(3) y
In2 O1 1_565 2.133(2) y
As O1 1_455 1.655(2) y
As O2 . 1.671(2) y
As O4 6_556 1.679(2) y
As O3 . 1.743(3) y
O3 H . 0.83(3) ?

loop_
_geom_hbond_atom_site_label_D
_geom_hbond_atom_site_label_H
_geom_hbond_atom_site_label_A
_geom_hbond_site_symmetry_A
_geom_hbond_distance_DH
_geom_hbond_distance_HA
_geom_hbond_distance_DA
_geom_hbond_angle_DHA
O3 H O4 4_546 0.83(3) 1.80(3) 2.621(3) 170(4)
